data_4065103
loop_
_publ_author_name
'Nguyen, Minh-Hai'
'Yip, John H. K.'

_publ_section_title
;
 Pushing Pentacene-Based Fluorescence to the Near-Infrared Region by
 Platination
;
_journal_issue 23
_journal_name_full Organometallics
_journal_page_first 6383
_journal_paper_doi 10.1021/om2005645
_journal_volume 30
_journal_year 2011
_chemical_formula_sum 'C68 H90 Cl2 N2 O8 P4 Pt2'
_chemical_formula_weight 1648.38
_chemical_name_common 6
_chemical_name_systematic
; 
 ? 
;
_space_group_IT_number 14
_symmetry_cell_setting monoclinic
_symmetry_space_group_name_Hall '-P 2ybc'
_symmetry_space_group_name_H-M 'P 1 21/c 1'
_atom_sites_solution_hydrogens geom
_atom_sites_solution_primary direct
_atom_sites_solution_secondary difmap
_audit_creation_method SHELXL-97
_cell_angle_alpha 90.00
_cell_angle_beta 99.540(3)
_cell_angle_gamma 90.00
_cell_formula_units_Z 4
_cell_length_a 18.470(3)
_cell_length_b 9.6544(13)
_cell_length_c 39.616(6)
_cell_measurement_reflns_used 919
_cell_measurement_temperature 90(2)
_cell_measurement_theta_max 22.75
_cell_measurement_theta_min 2.48
_cell_volume 6966.5(18)
_computing_cell_refinement 'Bruker SMART'
_computing_data_collection 'Bruker SMART'
_computing_data_reduction 'Bruker SAINT'
_computing_molecular_graphics 'Bruker SHELXTL'
_computing_publication_material 'Bruker SHELXTL'
_computing_structure_refinement 'SHELXL-97 (Sheldrick, 1997)'
_computing_structure_solution 'SHELXS-97 (Sheldrick, 1990)'
_diffrn_ambient_temperature 90(2)
_diffrn_measured_fraction_theta_full 0.999
_diffrn_measured_fraction_theta_max 0.999
_diffrn_measurement_device_type 'CCD area detector'
_diffrn_measurement_method 'phi and omega scans'
_diffrn_radiation_monochromator graphite
_diffrn_radiation_source 'fine-focus sealed tube'
_diffrn_radiation_type MoK\a
_diffrn_radiation_wavelength 0.71073
_diffrn_reflns_av_R_equivalents 0.0738
_diffrn_reflns_av_sigmaI/netI 0.0793
_diffrn_reflns_limit_h_max 21
_diffrn_reflns_limit_h_min -20
_diffrn_reflns_limit_k_max 11
_diffrn_reflns_limit_k_min -11
_diffrn_reflns_limit_l_max 44
_diffrn_reflns_limit_l_min -47
_diffrn_reflns_number 39257
_diffrn_reflns_theta_full 25.00
_diffrn_reflns_theta_max 25.00
_diffrn_reflns_theta_min 1.12
_exptl_absorpt_coefficient_mu 4.234
_exptl_absorpt_correction_T_max 0.8489
_exptl_absorpt_correction_T_min 0.1856
_exptl_absorpt_correction_type multi-scan
_exptl_absorpt_process_details 'Sadabs, (Sheldrick 2001)'
_exptl_crystal_colour Blue
_exptl_crystal_density_diffrn 1.572
_exptl_crystal_density_meas ?
_exptl_crystal_density_method 'not measured'
_exptl_crystal_description Thin_Plate
_exptl_crystal_F_000 3304
_exptl_crystal_size_max 0.60
_exptl_crystal_size_mid 0.14
_exptl_crystal_size_min 0.04
_refine_diff_density_max 2.460
_refine_diff_density_min -1.402
_refine_diff_density_rms 0.191
_refine_ls_extinction_method none
_refine_ls_goodness_of_fit_ref 1.020
_refine_ls_hydrogen_treatment constr
_refine_ls_matrix_type full
_refine_ls_number_parameters 1025
_refine_ls_number_reflns 12264
_refine_ls_number_restraints 603
_refine_ls_restrained_S_all 1.009
_refine_ls_R_factor_all 0.0854
_refine_ls_R_factor_gt 0.0603
_refine_ls_shift/su_max 0.014
_refine_ls_shift/su_mean 0.001
_refine_ls_structure_factor_coef Fsqd
_refine_ls_weighting_details 'calc w=1/[\s^2^(Fo^2^)+(0.0740P)^2^+39.0000P] where P=(Fo^2^+2Fc^2^)/3'
_refine_ls_weighting_scheme calc
_refine_ls_wR_factor_gt 0.1396
_refine_ls_wR_factor_ref 0.1527
_reflns_number_gt 9157
_reflns_number_total 12264
_reflns_threshold_expression >2sigma(I)
_cod_data_source_file om2005645_si_001.cif
_cod_data_source_block a333
_cod_depositor_comments
;
The following automatic conversions were performed:

'_symmetry_cell_setting' value 'Monoclinic' changed to 'monoclinic'
according to /home/saulius/struct/CIF-dictionaries/cif_core.dic
dictionary named 'cif_core.dic' version 2.4.1 from
2010-06-29.

'_exptl_absorpt_correction_type' value 'Multi-scan'
changed to 'multi-scan' according to
/home/saulius/struct/CIF-dictionaries/cif_core.dic dictionary named
'cif_core.dic' version 2.4.1 from 2010-06-29.

Automatic conversion script
Id: cif_fix_values 1715 2011-07-08 13:25:40Z adriana 

The following automatic conversions were performed:

'_exptl_crystal_density_meas' value 'Not Measured' was changed to '?'
- the value is perceived as not measured.

Automatic conversion script
Id: cif_fix_values 3008 2015-01-20 13:52:24Z robertas 
;
_cod_original_cell_volume 6966.5(16)
_cod_original_sg_symbol_H-M P2(1)/c
_cod_database_code 4065103

loop_
_symmetry_equiv_pos_as_xyz
'x, y, z'
'-x, y+1/2, -z+1/2'
'-x, -y, -z'
'x, -y-1/2, z-1/2'

loop_
_atom_site_label
_atom_site_type_symbol
_atom_site_fract_x
_atom_site_fract_y
_atom_site_fract_z
_atom_site_U_iso_or_equiv
_atom_site_adp_type
_atom_site_occupancy
_atom_site_symmetry_multiplicity
_atom_site_calc_flag
_atom_site_refinement_flags
_atom_site_disorder_assembly
_atom_site_disorder_group
C51 C 0.2750(5) 0.532(2) 0.1963(4) 0.079(4) Uani 0.50 1 d PDU A 1
H51A H 0.2771 0.4439 0.2090 0.095 Uiso 0.50 1 calc PR A 1
H51B H 0.3162 0.5339 0.1832 0.095 Uiso 0.50 1 calc PR A 1
C52 C 0.283(2) 0.655(3) 0.2219(7) 0.078(5) Uani 0.50 1 d PDU A 1
H52A H 0.3325 0.6550 0.2353 0.117 Uiso 0.50 1 calc PR A 1
H52B H 0.2468 0.6454 0.2373 0.117 Uiso 0.50 1 calc PR A 1
H52C H 0.2745 0.7425 0.2093 0.117 Uiso 0.50 1 calc PR A 1
C53 C 0.1167(4) 0.509(3) 0.1931(3) 0.071(4) Uani 0.50 1 d PDU A 1
H53A H 0.1218 0.4140 0.2027 0.086 Uiso 0.50 1 calc PR A 1
H53B H 0.1193 0.5762 0.2122 0.086 Uiso 0.50 1 calc PR A 1
C54 C 0.0437(10) 0.525(3) 0.1674(6) 0.081(6) Uani 0.50 1 d PDU A 1
H54A H 0.0020 0.5075 0.1793 0.121 Uiso 0.50 1 calc PR A 1
H54B H 0.0428 0.4582 0.1487 0.121 Uiso 0.50 1 calc PR A 1
H54C H 0.0403 0.6191 0.1581 0.121 Uiso 0.50 1 calc PR A 1
C55 C 0.1634(9) 0.7233(8) 0.1534(7) 0.100(5) Uani 0.50 1 d PDU A 1
H55A H 0.1219 0.7238 0.1341 0.119 Uiso 0.50 1 calc PR A 1
H55B H 0.1489 0.7763 0.1726 0.119 Uiso 0.50 1 calc PR A 1
C56 C 0.2326(13) 0.789(3) 0.1423(9) 0.112(6) Uani 0.50 1 d PDU A 1
H56A H 0.2214 0.8840 0.1343 0.168 Uiso 0.50 1 calc PR A 1
H56B H 0.2471 0.7342 0.1237 0.168 Uiso 0.50 1 calc PR A 1
H56C H 0.2728 0.7903 0.1618 0.168 Uiso 0.50 1 calc PR A 1
C51A C 0.2788(5) 0.548(3) 0.1935(4) 0.079(4) Uani 0.50 1 d PDU A 2
H51C H 0.2930 0.4508 0.1989 0.095 Uiso 0.50 1 calc PR A 2
H51D H 0.3134 0.5844 0.1790 0.095 Uiso 0.50 1 calc PR A 2
C52A C 0.293(2) 0.630(3) 0.2276(7) 0.077(6) Uani 0.50 1 d PDU A 2
H52D H 0.3414 0.6075 0.2401 0.116 Uiso 0.50 1 calc PR A 2
H52E H 0.2553 0.6048 0.2414 0.116 Uiso 0.50 1 calc PR A 2
H52F H 0.2896 0.7296 0.2227 0.116 Uiso 0.50 1 calc PR A 2
C53A C 0.1287(6) 0.494(3) 0.1978(3) 0.071(5) Uani 0.50 1 d PDU A 2
H53C H 0.1513 0.4140 0.2113 0.085 Uiso 0.50 1 calc PR A 2
H53D H 0.1261 0.5716 0.2139 0.085 Uiso 0.50 1 calc PR A 2
C54A C 0.0497(9) 0.455(3) 0.1804(8) 0.076(6) Uani 0.50 1 d PDU A 2
H54D H 0.0207 0.4277 0.1980 0.114 Uiso 0.50 1 calc PR A 2
H54E H 0.0519 0.3768 0.1647 0.114 Uiso 0.50 1 calc PR A 2
H54F H 0.0266 0.5343 0.1676 0.114 Uiso 0.50 1 calc PR A 2
C55A C 0.1847(9) 0.7277(10) 0.1540(8) 0.098(5) Uani 0.50 1 d PDU A 2
H55C H 0.1520 0.7433 0.1319 0.117 Uiso 0.50 1 calc PR A 2
H55D H 0.1697 0.7887 0.1717 0.117 Uiso 0.50 1 calc PR A 2
C56A C 0.2669(10) 0.747(3) 0.1510(10) 0.112(7) Uani 0.50 1 d PDU A 2
H56D H 0.2754 0.8423 0.1445 0.168 Uiso 0.50 1 calc PR A 2
H56E H 0.2797 0.6833 0.1336 0.168 Uiso 0.50 1 calc PR A 2
H56F H 0.2974 0.7261 0.1732 0.168 Uiso 0.50 1 calc PR A 2
C57A C 0.3467(5) -0.5548(11) 0.30944(12) 0.043(4) Uani 0.50 1 d PDU B 2
H57A H 0.3464 -0.4781 0.2928 0.051 Uiso 0.50 1 calc PR B 2
H57B H 0.3832 -0.6244 0.3048 0.051 Uiso 0.50 1 calc PR B 2
C58A C 0.2698(5) -0.6218(15) 0.3054(2) 0.044(4) Uani 0.50 1 d PDU B 2
H58A H 0.2562 -0.6574 0.2820 0.066 Uiso 0.50 1 calc PR B 2
H58B H 0.2339 -0.5523 0.3098 0.066 Uiso 0.50 1 calc PR B 2
H58C H 0.2706 -0.6981 0.3217 0.066 Uiso 0.50 1 calc PR B 2
C59A C 0.4693(3) -0.4431(11) 0.3566(2) 0.031(3) Uani 0.50 1 d PDU B 2
H59A H 0.4882 -0.4084 0.3799 0.037 Uiso 0.50 1 calc PR B 2
H59B H 0.4980 -0.5261 0.3524 0.037 Uiso 0.50 1 calc PR B 2
C60A C 0.4775(7) -0.3310(14) 0.3301(3) 0.039(2) Uani 0.50 1 d PDU B 2
H60A H 0.5293 -0.3055 0.3319 0.058 Uiso 0.50 1 calc PR B 2
H60B H 0.4488 -0.2493 0.3343 0.058 Uiso 0.50 1 calc PR B 2
H60C H 0.4595 -0.3666 0.3071 0.058 Uiso 0.50 1 calc PR B 2
C61A C 0.3730(7) -0.6444(8) 0.3800(2) 0.061(5) Uani 0.50 1 d PDU B 2
H61A H 0.3222 -0.6788 0.3793 0.073 Uiso 0.50 1 calc PR B 2
H61B H 0.4019 -0.7182 0.3711 0.073 Uiso 0.50 1 calc PR B 2
C62A C 0.4070(11) -0.610(2) 0.4170(3) 0.111(7) Uani 0.50 1 d PDU B 2
H62A H 0.4074 -0.6931 0.4312 0.167 Uiso 0.50 1 calc PR B 2
H62B H 0.3780 -0.5374 0.4258 0.167 Uiso 0.50 1 calc PR B 2
H62C H 0.4574 -0.5770 0.4177 0.167 Uiso 0.50 1 calc PR B 2
C57 C 0.3135(4) -0.6132(8) 0.3259(2) 0.057(4) Uani 0.50 1 d PDU B 1
H57C H 0.3452 -0.6856 0.3182 0.068 Uiso 0.50 1 calc PR B 1
H57D H 0.2803 -0.6589 0.3396 0.068 Uiso 0.50 1 calc PR B 1
C58 C 0.2653(6) -0.5442(11) 0.2929(4) 0.071(5) Uani 0.50 1 d PDU B 1
H58D H 0.2351 -0.6154 0.2798 0.107 Uiso 0.50 1 calc PR B 1
H58E H 0.2978 -0.5019 0.2786 0.107 Uiso 0.50 1 calc PR B 1
H58F H 0.2334 -0.4728 0.3002 0.107 Uiso 0.50 1 calc PR B 1
C59 C 0.4240(4) -0.4036(11) 0.3232(2) 0.034(3) Uani 0.50 1 d PDU B 1
H59C H 0.4515 -0.4742 0.3124 0.041 Uiso 0.50 1 calc PR B 1
H59D H 0.3896 -0.3569 0.3050 0.041 Uiso 0.50 1 calc PR B 1
C60 C 0.4777(6) -0.2972(12) 0.3418(4) 0.028(4) Uani 0.50 1 d PDU B 1
H60D H 0.5050 -0.2536 0.3254 0.042 Uiso 0.50 1 calc PR B 1
H60E H 0.5122 -0.3435 0.3598 0.042 Uiso 0.50 1 calc PR B 1
H60F H 0.4504 -0.2262 0.3522 0.042 Uiso 0.50 1 calc PR B 1
C61 C 0.4401(5) -0.5978(9) 0.3796(3) 0.075(5) Uani 0.50 1 d PDU B 1
H61C H 0.4888 -0.5594 0.3774 0.090 Uiso 0.50 1 calc PR B 1
H61D H 0.4336 -0.5832 0.4036 0.090 Uiso 0.50 1 calc PR B 1
C62 C 0.4452(10) -0.7605(12) 0.3743(5) 0.111(8) Uani 0.50 1 d PDU B 1
H62D H 0.4861 -0.7979 0.3907 0.166 Uiso 0.50 1 calc PR B 1
H62E H 0.4533 -0.7799 0.3510 0.166 Uiso 0.50 1 calc PR B 1
H62F H 0.3993 -0.8041 0.3781 0.166 Uiso 0.50 1 calc PR B 1
C63 C 0.2646(6) 0.0086(12) 0.3975(3) 0.057(3) Uani 1 1 d D . .
H63A H 0.2858 0.0318 0.3768 0.069 Uiso 0.50 1 calc PR C 1
H63B H 0.2260 0.0778 0.3995 0.069 Uiso 0.50 1 calc PR C 1
H63C H 0.2255 0.0783 0.3909 0.069 Uiso 0.50 1 d PR C 2
H63D H 0.2839 0.0225 0.4221 0.069 Uiso 0.50 1 d PR C 2
C64 C 0.3252(12) 0.019(2) 0.4290(5) 0.080(6) Uani 0.50 1 d PD D 1
H64A H 0.3452 0.1134 0.4308 0.121 Uiso 0.50 1 calc PR D 1
H64B H 0.3645 -0.0467 0.4268 0.121 Uiso 0.50 1 calc PR D 1
H64C H 0.3045 -0.0024 0.4497 0.121 Uiso 0.50 1 calc PR D 1
C64A C 0.3267(13) 0.039(3) 0.3775(7) 0.080(6) Uani 0.50 1 d PD D 2
H64D H 0.3445 0.1340 0.3824 0.121 Uiso 0.50 1 calc PR D 2
H64E H 0.3085 0.0298 0.3529 0.121 Uiso 0.50 1 calc PR D 2
H64F H 0.3670 -0.0263 0.3843 0.121 Uiso 0.50 1 calc PR D 2
C36 C 0.3271(8) -0.4083(14) 0.4206(2) 0.0250(16) Uani 0.50 1 d PDU D 1
N2 N 0.3511(7) -0.4514(13) 0.4478(2) 0.021(3) Uani 0.50 1 d PDU D 1
C37 C 0.3803(5) -0.5003(10) 0.47914(18) 0.024(2) Uani 0.50 1 d PGDU D 1
C38 C 0.3818(6) -0.6405(10) 0.4872(2) 0.027(4) Uani 0.50 1 d PGDU D 1
C39 C 0.4113(7) -0.6841(9) 0.5201(3) 0.031(3) Uani 0.50 1 d PGU D 1
H39A H 0.4123 -0.7799 0.5256 0.038 Uiso 0.50 1 calc PR D 1
C40 C 0.4392(6) -0.5874(12) 0.54486(19) 0.032(4) Uani 0.50 1 d PGU D 1
H40A H 0.4593 -0.6172 0.5673 0.038 Uiso 0.50 1 calc PR D 1
C41 C 0.4376(6) -0.4472(11) 0.5368(2) 0.036(4) Uani 0.50 1 d PGU D 1
H41A H 0.4567 -0.3812 0.5537 0.043 Uiso 0.50 1 calc PR D 1
C42 C 0.4082(6) -0.4037(9) 0.5039(2) 0.030(3) Uani 0.50 1 d PGDU D 1
C43 C 0.3547(10) -0.7489(18) 0.4604(4) 0.036(4) Uani 0.50 1 d PDU D 1
H43A H 0.3600 -0.8412 0.4708 0.054 Uiso 0.50 1 calc PR D 1
H43B H 0.3836 -0.7437 0.4418 0.054 Uiso 0.50 1 calc PR D 1
H43C H 0.3029 -0.7318 0.4512 0.054 Uiso 0.50 1 calc PR D 1
C44 C 0.4098(13) -0.2503(16) 0.4953(5) 0.037(5) Uani 0.50 1 d PDU D 1
H44A H 0.4310 -0.1981 0.5158 0.056 Uiso 0.50 1 calc PR D 1
H44B H 0.3597 -0.2178 0.4871 0.056 Uiso 0.50 1 calc PR D 1
H44C H 0.4399 -0.2361 0.4774 0.056 Uiso 0.50 1 calc PR D 1
C36A C 0.3421(8) -0.3713(18) 0.42259(19) 0.0250(16) Uani 0.50 1 d PD D 2
N2A N 0.3691(7) -0.3850(15) 0.45140(19) 0.021(3) Uani 0.50 1 d PDU D 2
C37A C 0.3980(6) -0.3954(11) 0.48503(17) 0.024(2) Uani 0.50 1 d PGDU D 2
C38A C 0.3972(6) -0.5199(10) 0.5026(2) 0.028(3) Uani 0.50 1 d PGDU D 2
C39A C 0.4244(7) -0.5259(11) 0.5374(2) 0.030(4) Uani 0.50 1 d PGU D 2
H39B H 0.4239 -0.6110 0.5494 0.036 Uiso 0.50 1 calc PR D 2
C40A C 0.4524(6) -0.4072(13) 0.55474(17) 0.037(4) Uani 0.50 1 d PGU D 2
H40B H 0.4709 -0.4113 0.5786 0.045 Uiso 0.50 1 calc PR D 2
C41A C 0.4531(7) -0.2827(11) 0.5372(2) 0.034(4) Uani 0.50 1 d PGU D 2
H41B H 0.4722 -0.2016 0.5491 0.041 Uiso 0.50 1 calc PR D 2
C42A C 0.4260(7) -0.2767(10) 0.5024(3) 0.034(4) Uani 0.50 1 d PGDU D 2
C43A C 0.3656(13) -0.6490(18) 0.4836(5) 0.036(5) Uani 0.50 1 d PDU D 2
H43D H 0.3693 -0.7273 0.4995 0.054 Uiso 0.50 1 calc PR D 2
H43E H 0.3932 -0.6698 0.4651 0.054 Uiso 0.50 1 calc PR D 2
H43F H 0.3139 -0.6329 0.4739 0.054 Uiso 0.50 1 calc PR D 2
C44A C 0.4282(11) -0.1422(18) 0.4828(5) 0.045(5) Uani 0.50 1 d PDU D 2
H44D H 0.4490 -0.0689 0.4986 0.068 Uiso 0.50 1 calc PR D 2
H44E H 0.3783 -0.1165 0.4722 0.068 Uiso 0.50 1 calc PR D 2
H44F H 0.4587 -0.1542 0.4650 0.068 Uiso 0.50 1 calc PR D 2
Pt1 Pt 0.187415(18) 0.38783(3) 0.123108(8) 0.02363(9) Uani 1 1 d . A .
Pt2 Pt 0.300940(17) -0.32520(4) 0.375046(8) 0.02340(9) Uani 1 1 d D . .
P1 P 0.19086(12) 0.2133(2) 0.08325(6) 0.0237(5) Uani 1 1 d . A .
P2 P 0.18741(16) 0.5448(3) 0.16677(7) 0.0480(8) Uani 1 1 d D . .
P3 P 0.37180(13) -0.4886(3) 0.35315(6) 0.0363(6) Uani 1 1 d D B .
P4 P 0.22364(13) -0.1593(3) 0.39212(6) 0.0289(6) Uani 1 1 d . D .
N1 N 0.1540(4) 0.6154(8) 0.06745(18) 0.0255(17) Uani 1 1 d . A .
C1 C 0.2019(5) 0.2463(9) 0.1599(2) 0.029(2) Uani 1 1 d . . .
C2 C 0.2110(5) 0.1679(9) 0.1841(2) 0.029(2) Uani 1 1 d . A .
C3 C 0.2223(5) 0.0792(9) 0.2138(2) 0.031(2) Uani 1 1 d . . .
C4 C 0.2907(5) 0.0850(9) 0.2355(2) 0.030(2) Uani 1 1 d . A .
C5 C 0.3489(6) 0.1735(10) 0.2296(2) 0.038(2) Uani 1 1 d . . .
H5A H 0.3428 0.2264 0.2091 0.046 Uiso 1 1 calc R A .
C6 C 0.4132(5) 0.1858(11) 0.2520(2) 0.035(2) Uani 1 1 d . A .
C7 C 0.4685(6) 0.2852(12) 0.2476(3) 0.047(3) Uani 1 1 d . . .
H7A H 0.4612 0.3435 0.2280 0.056 Uiso 1 1 calc R A .
C8 C 0.5310(6) 0.2976(16) 0.2707(3) 0.063(4) Uani 1 1 d . A .
H8A H 0.5660 0.3663 0.2675 0.076 Uiso 1 1 calc R . .
C9 C 0.5444(6) 0.2090(16) 0.2996(3) 0.067(4) Uani 1 1 d . . .
H9A H 0.5888 0.2185 0.3154 0.081 Uiso 1 1 calc R A .
C10 C 0.4951(5) 0.1113(14) 0.3049(3) 0.053(3) Uani 1 1 d . A .
H10A H 0.5054 0.0519 0.3242 0.064 Uiso 1 1 calc R . .
C11 C 0.4264(6) 0.0962(11) 0.2813(3) 0.043(3) Uani 1 1 d . . .
C12 C 0.3724(5) 0.0074(10) 0.2870(2) 0.035(2) Uani 1 1 d . A .
H12A H 0.3818 -0.0508 0.3066 0.042 Uiso 1 1 calc R . .
C13 C 0.3034(5) -0.0040(10) 0.2658(2) 0.030(2) Uani 1 1 d . . .
C14 C 0.2466(5) -0.0902(10) 0.2728(2) 0.030(2) Uani 1 1 d . A .
C15 C 0.1776(5) -0.0939(10) 0.2514(2) 0.033(2) Uani 1 1 d . . .
C16 C 0.1195(5) -0.1776(10) 0.2578(2) 0.038(2) Uani 1 1 d . A .
H16A H 0.1273 -0.2348 0.2776 0.046 Uiso 1 1 calc R . .
C17 C 0.0524(5) -0.1823(10) 0.2374(3) 0.037(2) Uani 1 1 d . . .
C18 C -0.0062(6) -0.2697(12) 0.2434(3) 0.051(3) Uani 1 1 d . A .
H18A H 0.0000 -0.3250 0.2635 0.061 Uiso 1 1 calc R . .
C19 C -0.0708(6) -0.2765(13) 0.2214(3) 0.052(3) Uani 1 1 d . . .
H19A H -0.1088 -0.3358 0.2263 0.062 Uiso 1 1 calc R A .
C20 C -0.0821(6) -0.1960(11) 0.1911(3) 0.049(3) Uani 1 1 d . A .
H20A H -0.1270 -0.2031 0.1755 0.059 Uiso 1 1 calc R . .
C21 C -0.0283(6) -0.1078(11) 0.1843(3) 0.045(3) Uani 1 1 d . . .
H21A H -0.0368 -0.0528 0.1641 0.055 Uiso 1 1 calc R A .
C22 C 0.0398(5) -0.0968(10) 0.2067(2) 0.034(2) Uani 1 1 d . A .
C23 C 0.0967(5) -0.0114(10) 0.2003(2) 0.030(2) Uani 1 1 d . . .
H23A H 0.0880 0.0476 0.1808 0.035 Uiso 1 1 calc R A .
C24 C 0.1652(5) -0.0077(9) 0.2207(2) 0.026(2) Uani 1 1 d . A .
C25 C 0.1692(5) 0.5295(9) 0.0884(2) 0.025(2) Uani 1 1 d . . .
C26 C 0.1365(4) 0.7152(9) 0.0420(2) 0.0227(19) Uani 1 1 d . . .
C27 C 0.1943(5) 0.7878(9) 0.0312(2) 0.028(2) Uani 1 1 d . A .
C28 C 0.1746(6) 0.8861(10) 0.0054(3) 0.043(3) Uani 1 1 d . . .
H28A H 0.2115 0.9376 -0.0032 0.051 Uiso 1 1 calc R A .
C29 C 0.1027(7) 0.9077(10) -0.0074(3) 0.048(3) Uani 1 1 d . A .
H29A H 0.0902 0.9754 -0.0248 0.057 Uiso 1 1 calc R . .
C30 C 0.0482(6) 0.8365(10) 0.0037(3) 0.038(3) Uani 1 1 d . . .
H30A H -0.0014 0.8555 -0.0060 0.046 Uiso 1 1 calc R A .
C31 C 0.0630(5) 0.7365(10) 0.0289(2) 0.032(2) Uani 1 1 d . A .
C32 C 0.2717(5) 0.7573(12) 0.0467(3) 0.053(3) Uani 1 1 d . . .
H32A H 0.2726 0.6850 0.0641 0.079 Uiso 1 1 calc R A .
H32B H 0.2948 0.8415 0.0573 0.079 Uiso 1 1 calc R . .
H32C H 0.2986 0.7254 0.0288 0.079 Uiso 1 1 calc R . .
C33 C 0.0038(5) 0.6556(12) 0.0413(3) 0.048(3) Uani 1 1 d . . .
H33A H -0.0441 0.6857 0.0291 0.072 Uiso 1 1 calc R A .
H33B H 0.0061 0.6711 0.0659 0.072 Uiso 1 1 calc R . .
H33C H 0.0105 0.5567 0.0371 0.072 Uiso 1 1 calc R . .
C34 C 0.2589(5) -0.1782(10) 0.3027(3) 0.035(2) Uani 1 1 d . . .
C35 C 0.2739(5) -0.2435(11) 0.3287(2) 0.035(2) Uani 1 1 d . A .
C45 C 0.1558(5) 0.2613(11) 0.0384(2) 0.039(3) Uani 1 1 d . . .
H45A H 0.1422 0.1755 0.0252 0.047 Uiso 1 1 calc R . .
H45B H 0.1105 0.3167 0.0379 0.047 Uiso 1 1 calc R . .
C46 C 0.2091(6) 0.3433(13) 0.0208(3) 0.054(3) Uani 1 1 d . . .
H46A H 0.1861 0.3644 -0.0027 0.081 Uiso 1 1 calc R . .
H46B H 0.2536 0.2884 0.0205 0.081 Uiso 1 1 calc R . .
H46C H 0.2219 0.4298 0.0333 0.081 Uiso 1 1 calc R . .
C47 C 0.2815(5) 0.1430(11) 0.0816(3) 0.043(3) Uani 1 1 d D . .
H47A H 0.2781 0.0791 0.0618 0.052 Uiso 0.50 1 calc PR E 1
H47B H 0.3147 0.2198 0.0777 0.052 Uiso 0.50 1 calc PR E 1
H47C H 0.2756 0.0529 0.0695 0.052 Uiso 0.50 1 d PR E 2
H47D H 0.3072 0.2063 0.0679 0.052 Uiso 0.50 1 d PR E 2
C48 C 0.3163(10) 0.063(2) 0.1150(4) 0.034(2) Uani 0.50 1 d PDU F 1
H48A H 0.3648 0.0275 0.1124 0.051 Uiso 0.50 1 calc PR F 1
H48B H 0.2844 -0.0148 0.1188 0.051 Uiso 0.50 1 calc PR F 1
H48C H 0.3213 0.1259 0.1347 0.051 Uiso 0.50 1 calc PR F 1
C48A C 0.3292(11) 0.122(2) 0.1159(4) 0.043(3) Uani 0.50 1 d PDU F 2
H48D H 0.3768 0.0840 0.1126 0.065 Uiso 0.50 1 calc PR F 2
H48E H 0.3052 0.0574 0.1296 0.065 Uiso 0.50 1 calc PR F 2
H48F H 0.3368 0.2111 0.1278 0.065 Uiso 0.50 1 calc PR F 2
C49 C 0.1341(5) 0.0704(10) 0.0917(3) 0.040(3) Uani 1 1 d . . .
H49A H 0.1334 0.0000 0.0735 0.048 Uiso 1 1 calc R F .
H49B H 0.1555 0.0271 0.1138 0.048 Uiso 1 1 calc R . .
C50 C 0.0559(5) 0.1158(12) 0.0932(3) 0.045(3) Uani 1 1 d . F .
H50A H 0.0268 0.0352 0.0979 0.068 Uiso 1 1 calc R . .
H50B H 0.0342 0.1570 0.0713 0.068 Uiso 1 1 calc R . .
H50C H 0.0563 0.1843 0.1115 0.068 Uiso 1 1 calc R . .
C67 C 0.1401(5) -0.1345(11) 0.3615(2) 0.036(3) Uani 1 1 d . . .
H67A H 0.1083 -0.0672 0.3710 0.044 Uiso 1 1 calc R D .
H67B H 0.1528 -0.0945 0.3402 0.044 Uiso 1 1 calc R . .
C68 C 0.0978(6) -0.2674(14) 0.3529(3) 0.065(4) Uani 1 1 d . D .
H68A H 0.0534 -0.2480 0.3363 0.097 Uiso 1 1 calc R . .
H68B H 0.0841 -0.3065 0.3737 0.097 Uiso 1 1 calc R . .
H68C H 0.1286 -0.3338 0.3430 0.097 Uiso 1 1 calc R . .
C65 C 0.1927(6) -0.2003(12) 0.4323(2) 0.044(3) Uani 1 1 d . . .
H65A H 0.1727 -0.2957 0.4307 0.053 Uiso 1 1 calc R D .
H65B H 0.2359 -0.1996 0.4508 0.053 Uiso 1 1 calc R . .
C66 C 0.1346(6) -0.1039(11) 0.4426(3) 0.049(3) Uani 1 1 d . D .
H66A H 0.1213 -0.1356 0.4643 0.073 Uiso 1 1 calc R . .
H66B H 0.0910 -0.1045 0.4248 0.073 Uiso 1 1 calc R . .
H66C H 0.1543 -0.0095 0.4454 0.073 Uiso 1 1 calc R . .
Cl1 Cl 0.84844(11) 0.6491(2) 0.58618(5) 0.0436(6) Uani 1 1 d D . .
O1 O 0.8211(4) 0.6670(7) 0.55105(10) 0.106(6) Uani 0.712(9) 1 d PD G 1
O2 O 0.7902(3) 0.6307(7) 0.60480(16) 0.071(4) Uani 0.712(9) 1 d PD G 1
O3 O 0.8968(3) 0.5343(5) 0.59112(18) 0.064(4) Uani 0.712(9) 1 d PD G 1
O4 O 0.8887(3) 0.7707(5) 0.59871(18) 0.080(4) Uani 0.712(9) 1 d PD G 1
O1A O 0.8080(4) 0.5419(6) 0.56673(18) 0.057(5) Uani 0.288(9) 1 d PDU G 2
O2A O 0.8175(4) 0.6730(10) 0.61613(14) 0.029(4) Uani 0.288(9) 1 d PDU G 2
O3A O 0.9225(3) 0.6078(9) 0.5952(2) 0.056(5) Uani 0.288(9) 1 d PDU G 2
O4A O 0.8438(6) 0.7715(6) 0.5662(2) 0.105(5) Uani 0.288(9) 1 d PDU G 2
Cl2 Cl 0.39881(18) 0.0084(4) 0.60234(10) 0.0398(15) Uani 0.50 1 d PD H 1
O5 O 0.3952(4) -0.1345(5) 0.6101(2) 0.086(7) Uani 0.50 1 d PD H 1
O6 O 0.3794(4) 0.0878(8) 0.62959(16) 0.065(5) Uani 0.50 1 d PD H 1
O7 O 0.3494(4) 0.0379(8) 0.57182(15) 0.053(5) Uani 0.50 1 d PD H 1
O8 O 0.4713(3) 0.0427(9) 0.5978(2) 0.080(7) Uani 0.50 1 d PD H 1
Cl2A Cl 0.4333(2) 0.0382(4) 0.58269(10) 0.0487(15) Uani 0.50 1 d PD I 2
O5A O 0.4778(4) -0.0716(6) 0.5742(2) 0.068(5) Uani 0.50 1 d PD I 2
O6A O 0.4773(4) 0.1567(7) 0.5920(2) 0.114(9) Uani 0.50 1 d PD I 2
O7A O 0.3791(4) 0.0699(9) 0.55404(19) 0.103(8) Uani 0.50 1 d PD I 2
O8A O 0.3987(5) -0.0022(10) 0.6105(2) 0.146(14) Uani 0.50 1 d PD I 2

loop_
_atom_site_aniso_label
_atom_site_aniso_U_11
_atom_site_aniso_U_22
_atom_site_aniso_U_33
_atom_site_aniso_U_23
_atom_site_aniso_U_13
_atom_site_aniso_U_12
C51 0.060(8) 0.112(9) 0.059(8) -0.042(7) -0.008(7) -0.005(8)
C52 0.060(10) 0.109(11) 0.058(10) -0.039(8) -0.008(9) -0.008(10)
C53 0.047(7) 0.083(9) 0.083(9) -0.038(8) 0.008(7) 0.001(8)
C54 0.049(9) 0.100(14) 0.091(13) -0.042(11) 0.006(9) 0.001(11)
C55 0.083(9) 0.045(8) 0.156(11) -0.038(9) -0.021(10) -0.004(8)
C56 0.087(11) 0.059(11) 0.175(13) -0.029(11) -0.023(11) -0.009(10)
C51A 0.059(8) 0.111(9) 0.061(8) -0.042(7) -0.009(7) -0.008(8)
C52A 0.055(10) 0.108(11) 0.061(9) -0.040(9) -0.010(9) -0.009(9)
C53A 0.048(7) 0.081(10) 0.082(9) -0.037(8) 0.006(7) -0.001(8)
C54A 0.053(8) 0.089(12) 0.085(11) -0.023(10) 0.005(9) -0.012(10)
C55A 0.075(9) 0.045(8) 0.158(11) -0.037(9) -0.025(10) -0.001(8)
C56A 0.075(11) 0.063(12) 0.180(15) -0.033(13) -0.033(13) -0.018(11)
C57A 0.036(6) 0.062(8) 0.031(7) 0.003(7) 0.004(6) 0.022(6)
C58A 0.034(7) 0.047(9) 0.047(9) -0.001(8) -0.007(7) 0.024(7)
C59A 0.017(6) 0.046(7) 0.028(6) 0.007(5) -0.003(5) -0.001(6)
C60A 0.039(3) 0.039(3) 0.039(3) 0.0006(14) 0.0069(14) -0.0001(14)
C61A 0.087(10) 0.064(9) 0.042(8) -0.004(8) 0.038(8) 0.010(9)
C62A 0.137(14) 0.113(13) 0.082(11) -0.011(12) 0.016(12) -0.001(13)
C57 0.050(8) 0.072(9) 0.046(8) -0.008(7) 0.001(6) 0.020(7)
C58 0.064(9) 0.089(11) 0.055(10) -0.002(9) -0.007(8) 0.007(10)
C59 0.023(6) 0.052(7) 0.027(7) 0.004(6) 0.004(5) 0.002(6)
C60 0.017(6) 0.049(8) 0.023(7) 0.009(7) 0.014(6) -0.004(6)
C61 0.111(10) 0.075(9) 0.045(8) 0.001(8) 0.027(9) 0.004(9)
C62 0.196(18) 0.088(11) 0.049(13) -0.011(12) 0.025(14) 0.074(15)
C63 0.055(7) 0.038(7) 0.078(9) -0.007(6) 0.007(6) -0.003(6)
C64 0.130(16) 0.031(9) 0.100(15) -0.017(10) 0.078(13) -0.030(10)
C64A 0.130(16) 0.031(9) 0.100(15) -0.017(10) 0.078(13) -0.030(10)
C36 0.0249(17) 0.0251(18) 0.0253(18) -0.0005(9) 0.0047(9) 0.0001(9)
N2 0.026(5) 0.020(7) 0.020(4) 0.002(4) 0.008(3) 0.009(5)
C37 0.018(5) 0.038(4) 0.018(4) 0.007(4) 0.009(4) 0.011(5)
C38 0.010(8) 0.042(6) 0.028(7) 0.016(6) 0.003(7) -0.001(8)
C39 0.017(7) 0.060(8) 0.020(7) 0.015(6) 0.008(6) 0.001(7)
C40 0.015(8) 0.062(8) 0.017(7) 0.013(6) 0.000(6) 0.015(8)
C41 0.022(9) 0.058(8) 0.027(7) 0.010(7) -0.001(7) 0.021(9)
C42 0.027(8) 0.043(7) 0.022(7) 0.005(6) 0.009(6) 0.009(8)
C43 0.038(10) 0.041(8) 0.023(8) 0.017(7) -0.009(8) 0.001(9)
C44 0.048(13) 0.041(7) 0.020(10) 0.002(7) 0.001(9) -0.006(10)
C36A 0.0249(17) 0.0251(18) 0.0253(18) -0.0005(9) 0.0047(9) 0.0001(9)
N2A 0.026(5) 0.020(7) 0.020(4) 0.002(4) 0.008(3) 0.009(5)
C37A 0.018(5) 0.038(4) 0.018(4) 0.007(4) 0.009(4) 0.011(5)
C38A 0.018(7) 0.043(7) 0.022(6) 0.008(5) 0.008(6) 0.016(7)
C39A 0.015(9) 0.052(8) 0.024(7) 0.013(6) 0.004(7) 0.019(8)
C40A 0.011(8) 0.071(10) 0.031(8) 0.006(6) 0.006(7) 0.002(8)
C41A 0.013(7) 0.061(9) 0.029(7) -0.004(6) 0.001(6) 0.002(8)
C42A 0.029(11) 0.052(7) 0.021(7) -0.003(6) 0.008(8) -0.001(9)
C43A 0.042(12) 0.034(8) 0.028(11) 0.015(8) -0.002(9) 0.014(9)
C44A 0.045(11) 0.050(8) 0.039(11) 0.002(8) 0.005(9) 0.004(10)
Pt1 0.03308(18) 0.01660(18) 0.01891(18) 0.00201(14) -0.00248(13) -0.00150(14)
Pt2 0.02821(17) 0.0264(2) 0.01623(17) 0.00667(14) 0.00565(13) 0.00524(14)
P1 0.0240(11) 0.0239(12) 0.0229(12) -0.0022(10) 0.0028(9) 0.0015(9)
P2 0.077(2) 0.0356(16) 0.0294(15) -0.0148(13) 0.0036(13) -0.0046(15)
P3 0.0347(13) 0.0408(16) 0.0351(15) -0.0092(12) 0.0108(11) 0.0032(12)
P4 0.0390(13) 0.0243(13) 0.0239(13) 0.0052(10) 0.0066(10) 0.0100(11)
N1 0.028(4) 0.026(4) 0.023(4) 0.007(3) 0.007(3) -0.003(3)
C1 0.046(5) 0.023(5) 0.013(4) 0.002(4) -0.008(4) -0.005(4)
C2 0.043(5) 0.024(5) 0.018(5) 0.006(4) -0.001(4) -0.003(4)
C3 0.051(6) 0.024(5) 0.019(5) 0.005(4) 0.005(4) 0.006(4)
C4 0.041(5) 0.016(5) 0.034(5) -0.002(4) 0.008(4) 0.007(4)
C5 0.059(6) 0.034(6) 0.023(5) 0.001(4) 0.010(4) 0.007(5)
C6 0.041(5) 0.040(6) 0.022(5) 0.001(4) 0.002(4) 0.001(5)
C7 0.048(6) 0.055(7) 0.038(6) -0.003(5) 0.008(5) -0.009(5)
C8 0.030(5) 0.116(12) 0.047(7) 0.008(7) 0.014(5) -0.017(6)
C9 0.039(6) 0.114(12) 0.045(7) 0.014(8) -0.005(5) -0.001(7)
C10 0.035(6) 0.094(10) 0.026(6) 0.010(6) -0.005(4) -0.005(6)
C11 0.044(6) 0.042(6) 0.044(6) 0.003(5) 0.014(5) 0.012(5)
C12 0.056(6) 0.031(5) 0.019(5) 0.003(4) 0.008(4) 0.013(5)
C13 0.048(5) 0.031(5) 0.014(4) 0.008(4) 0.011(4) 0.011(4)
C14 0.048(5) 0.028(5) 0.015(4) 0.003(4) 0.008(4) 0.011(4)
C15 0.054(6) 0.027(5) 0.022(5) 0.001(4) 0.019(4) 0.017(5)
C16 0.049(6) 0.039(6) 0.030(5) 0.018(5) 0.018(4) 0.018(5)
C17 0.049(6) 0.027(5) 0.042(6) 0.014(4) 0.030(5) 0.014(5)
C18 0.061(7) 0.050(7) 0.048(7) 0.014(6) 0.029(5) 0.011(6)
C19 0.046(6) 0.059(8) 0.051(7) 0.019(6) 0.007(5) -0.006(6)
C20 0.048(6) 0.044(7) 0.057(7) 0.012(6) 0.013(5) 0.010(5)
C21 0.045(6) 0.044(7) 0.049(7) 0.014(5) 0.015(5) 0.014(5)
C22 0.043(5) 0.025(5) 0.037(6) 0.005(4) 0.011(4) 0.011(4)
C23 0.040(5) 0.030(5) 0.022(5) 0.008(4) 0.014(4) 0.014(4)
C24 0.041(5) 0.018(5) 0.019(5) -0.001(4) 0.006(4) 0.007(4)
C25 0.038(5) 0.023(5) 0.015(4) -0.004(4) 0.005(4) -0.013(4)
C26 0.028(4) 0.018(4) 0.023(5) 0.003(4) 0.009(3) -0.001(4)
C27 0.038(5) 0.015(4) 0.035(5) -0.004(4) 0.013(4) 0.001(4)
C28 0.076(7) 0.023(5) 0.038(6) -0.003(5) 0.036(5) -0.006(5)
C29 0.097(9) 0.022(5) 0.022(5) 0.004(4) 0.004(5) 0.012(6)
C30 0.049(6) 0.026(5) 0.036(6) 0.002(5) -0.006(5) 0.007(5)
C31 0.035(5) 0.036(6) 0.024(5) 0.002(4) 0.001(4) 0.003(4)
C32 0.031(5) 0.040(7) 0.092(9) -0.014(6) 0.021(5) -0.008(5)
C33 0.028(5) 0.051(7) 0.065(8) 0.001(6) 0.010(5) 0.006(5)
C34 0.034(5) 0.037(6) 0.036(6) 0.005(5) 0.012(4) 0.004(4)
C35 0.039(5) 0.042(6) 0.027(5) 0.017(5) 0.016(4) 0.013(5)
C45 0.053(6) 0.031(6) 0.029(5) -0.010(5) -0.007(4) 0.005(5)
C46 0.054(7) 0.068(8) 0.043(7) 0.018(6) 0.019(5) 0.002(6)
C47 0.028(5) 0.048(7) 0.058(7) 0.006(5) 0.019(5) 0.009(5)
C48 0.034(3) 0.034(3) 0.034(3) -0.0003(14) 0.0054(14) 0.0003(14)
C48A 0.043(3) 0.044(3) 0.043(3) -0.0001(14) 0.0068(14) -0.0003(14)
C49 0.052(6) 0.031(6) 0.036(6) -0.008(5) 0.004(5) -0.009(5)
C50 0.026(5) 0.064(8) 0.047(7) -0.010(6) 0.009(4) -0.010(5)
C67 0.042(5) 0.053(7) 0.011(4) -0.003(4) -0.002(4) 0.025(5)
C68 0.030(6) 0.087(10) 0.079(9) -0.015(8) 0.015(6) -0.011(6)
C65 0.061(6) 0.055(7) 0.019(5) 0.005(5) 0.015(4) 0.025(6)
C66 0.075(7) 0.047(7) 0.030(6) 0.003(5) 0.028(5) 0.024(6)
Cl1 0.0553(15) 0.0321(14) 0.0464(15) 0.0075(12) 0.0173(12) 0.0203(12)
O1 0.086(9) 0.192(17) 0.035(7) 0.032(9) 0.000(6) 0.070(10)
O2 0.052(7) 0.059(8) 0.107(11) 0.014(7) 0.032(7) -0.010(6)
O3 0.064(7) 0.045(7) 0.075(8) -0.020(6) -0.010(6) 0.043(6)
O4 0.101(9) 0.032(7) 0.124(12) 0.004(7) 0.068(8) -0.016(7)
O1A 0.057(5) 0.057(5) 0.057(5) -0.002(3) 0.009(3) 0.001(3)
O2A 0.029(5) 0.031(5) 0.029(5) 0.000(3) 0.009(3) -0.001(3)
O3A 0.056(5) 0.057(5) 0.057(6) 0.000(3) 0.009(3) 0.000(3)
O4A 0.105(6) 0.105(6) 0.105(6) 0.001(3) 0.018(3) 0.001(3)
Cl2 0.036(3) 0.047(4) 0.033(3) -0.006(3) -0.007(2) 0.014(3)
O5 0.137(17) 0.040(10) 0.063(12) 0.002(9) -0.034(11) 0.008(11)
O6 0.054(9) 0.067(12) 0.066(11) -0.028(9) -0.017(8) -0.003(8)
O7 0.050(9) 0.047(10) 0.051(10) 0.012(8) -0.019(7) -0.006(8)
O8 0.028(9) 0.081(14) 0.134(19) -0.038(14) 0.021(10) -0.010(9)
Cl2A 0.049(3) 0.040(3) 0.051(4) 0.000(3) -0.007(3) 0.004(3)
O5A 0.103(13) 0.044(10) 0.053(11) 0.006(8) 0.006(9) 0.016(10)
O6A 0.105(17) 0.094(17) 0.14(2) -0.063(16) 0.023(15) -0.032(14)
O7A 0.114(17) 0.076(15) 0.101(18) 0.025(13) -0.038(14) 0.029(13)
O8A 0.29(4) 0.08(2) 0.09(2) -0.003(16) 0.07(2) -0.02(2)

loop_
_atom_type_symbol
_atom_type_description
_atom_type_scat_dispersion_real
_atom_type_scat_dispersion_imag
_atom_type_scat_source
C C 0.0033 0.0016 'International Tables Vol C Tables 4.2.6.8 and 6.1.1.4'
H H 0.0000 0.0000 'International Tables Vol C Tables 4.2.6.8 and 6.1.1.4'
N N 0.0061 0.0033 'International Tables Vol C Tables 4.2.6.8 and 6.1.1.4'
O O 0.0106 0.0060 'International Tables Vol C Tables 4.2.6.8 and 6.1.1.4'
P P 0.1023 0.0942 'International Tables Vol C Tables 4.2.6.8 and 6.1.1.4'
Cl Cl 0.1484 0.1585 'International Tables Vol C Tables 4.2.6.8 and 6.1.1.4'
Pt Pt -1.7033 8.3905 'International Tables Vol C Tables 4.2.6.8 and 6.1.1.4'

loop_
_geom_angle_atom_site_label_1
_geom_angle_atom_site_label_2
_geom_angle_atom_site_label_3
_geom_angle
C52 C51 P2 110.2(15)
C54 C53 P2 103.3(12)
C56 C55 P2 107.1(15)
C52A C51A P2 120.9(17)
C54A C53A P2 112.6(13)
C56A C55A P2 98.7(15)
C58A C57A P3 109.3(5)
C60A C59A P3 108.9(6)
C62A C61A P3 109.8(8)
C58 C57 P3 113.6(6)
C60 C59 P3 110.9(7)
C62 C61 P3 123.0(7)
C64A C63 C64 84.4(15)
C64A C63 P4 117.0(12)
C64 C63 P4 113.2(11)
N2 C36 Pt2 171.8(14)
C36 N2 C37 178.8(16)
N2 C37 C38 122.7(9)
N2 C37 C42 117.2(9)
C38 C37 C42 120.0
C39 C38 C37 120.0
C39 C38 C43 118.7(9)
C37 C38 C43 121.2(9)
C38 C39 C40 120.0
C41 C40 C39 120.0
C42 C41 C40 120.0
C41 C42 C37 120.0
C41 C42 C44 119.1(10)
C37 C42 C44 120.9(10)
N2A C36A Pt2 173.1(15)
C36A N2A C37A 177.0(17)
N2A C37A C38A 121.4(9)
N2A C37A C42A 118.6(9)
C38A C37A C42A 120.0
C39A C38A C37A 120.0
C39A C38A C43A 120.2(10)
C37A C38A C43A 119.8(10)
C38A C39A C40A 120.0
C39A C40A C41A 120.0
C42A C41A C40A 120.0
C41A C42A C37A 120.0
C41A C42A C44A 120.5(10)
C37A C42A C44A 119.5(10)
C25 Pt1 C1 176.9(4)
C25 Pt1 P2 92.6(3)
C1 Pt1 P2 85.3(3)
C25 Pt1 P1 93.0(3)
C1 Pt1 P1 89.1(3)
P2 Pt1 P1 174.35(9)
C36 Pt2 C36A 13.2(6)
C36 Pt2 C35 179.2(5)
C36A Pt2 C35 167.6(6)
C36 Pt2 P3 89.9(4)
C36A Pt2 P3 93.0(5)
C35 Pt2 P3 89.7(3)
C36 Pt2 P4 94.8(4)
C36A Pt2 P4 92.1(5)
C35 Pt2 P4 85.6(3)
P3 Pt2 P4 174.83(8)
C49 P1 C47 106.8(5)
C49 P1 C45 104.4(5)
C47 P1 C45 103.7(5)
C49 P1 Pt1 110.4(3)
C47 P1 Pt1 115.2(4)
C45 P1 Pt1 115.4(3)
C55A P2 C55 12.3(8)
C55A P2 C53 110.4(12)
C55 P2 C53 100.4(12)
C55A P2 C53A 116.7(13)
C55 P2 C53A 107.6(12)
C53 P2 C53A 9.4(9)
C55A P2 C51 102.7(10)
C55 P2 C51 113.0(9)
C53 P2 C51 105.1(7)
C53A P2 C51 96.4(7)
C55A P2 C51A 97.1(11)
C55 P2 C51A 107.8(11)
C53 P2 C51A 110.4(7)
C53A P2 C51A 101.9(8)
C51 P2 C51A 6.5(12)
C55A P2 Pt1 115.5(10)
C55 P2 Pt1 115.6(9)
C53 P2 Pt1 113.1(9)
C53A P2 Pt1 113.7(9)
C51 P2 Pt1 109.0(6)
C51A P2 Pt1 109.2(7)
C57A P3 C61 112.4(6)
C57A P3 C59A 104.2(3)
C61 P3 C59A 61.4(4)
C57A P3 C59 68.0(4)
C61 P3 C59 103.9(3)
C59A P3 C59 47.9(4)
C57A P3 C57 35.4(4)
C61 P3 C57 103.8(3)
C59A P3 C57 132.1(5)
C59 P3 C57 103.4(3)
C57A P3 C61A 103.8(3)
C61 P3 C61A 42.2(5)
C59A P3 C61A 103.6(3)
C59 P3 C61A 141.2(6)
C57 P3 C61A 75.8(4)
C57A P3 Pt2 121.6(4)
C61 P3 Pt2 123.9(5)
C59A P3 Pt2 114.8(4)
C59 P3 Pt2 109.1(4)
C57 P3 Pt2 110.8(3)
C61A P3 Pt2 107.1(4)
C63 P4 C67 104.8(5)
C63 P4 C65 106.4(6)
C67 P4 C65 104.9(5)
C63 P4 Pt2 113.1(4)
C67 P4 Pt2 113.1(3)
C65 P4 Pt2 113.7(3)
C25 N1 C26 178.6(9)
C2 C1 Pt1 175.2(8)
C1 C2 C3 177.8(10)
C4 C3 C24 121.9(8)
C4 C3 C2 118.0(9)
C24 C3 C2 120.1(8)
C3 C4 C5 123.3(9)
C3 C4 C13 119.0(8)
C5 C4 C13 117.7(8)
C6 C5 C4 123.0(9)
C5 C6 C7 122.5(9)
C5 C6 C11 119.1(9)
C7 C6 C11 118.4(9)
C8 C7 C6 121.3(11)
C7 C8 C9 120.6(11)
C10 C9 C8 120.9(10)
C9 C10 C11 120.6(11)
C12 C11 C6 118.8(9)
C12 C11 C10 122.8(10)
C6 C11 C10 118.2(10)
C11 C12 C13 124.4(9)
C14 C13 C12 124.1(8)
C14 C13 C4 119.1(8)
C12 C13 C4 116.8(8)
C13 C14 C15 121.9(8)
C13 C14 C34 119.3(8)
C15 C14 C34 118.8(9)
C16 C15 C14 123.5(9)
C16 C15 C24 117.4(8)
C14 C15 C24 119.2(9)
C17 C16 C15 124.2(9)
C16 C17 C18 124.2(9)
C16 C17 C22 118.7(9)
C18 C17 C22 117.0(9)
C19 C18 C17 122.1(10)
C18 C19 C20 120.6(11)
C21 C20 C19 119.9(10)
C20 C21 C22 121.4(10)
C23 C22 C21 123.3(9)
C23 C22 C17 117.8(8)
C21 C22 C17 118.9(9)
C24 C23 C22 123.5(8)
C23 C24 C3 122.7(8)
C23 C24 C15 118.3(8)
C3 C24 C15 118.9(8)
N1 C25 Pt1 176.3(7)
C31 C26 N1 117.9(8)
C31 C26 C27 124.2(8)
N1 C26 C27 117.9(7)
C28 C27 C26 116.2(8)
C28 C27 C32 123.4(9)
C26 C27 C32 120.4(9)
C29 C28 C27 119.8(9)
C30 C29 C28 122.5(10)
C29 C30 C31 121.3(9)
C30 C31 C26 116.0(9)
C30 C31 C33 122.3(9)
C26 C31 C33 121.7(8)
C35 C34 C14 174.4(11)
C34 C35 Pt2 171.7(10)
C46 C45 P1 114.9(7)
C48A C47 C48 23.0(10)
C48A C47 P1 115.0(10)
C48 C47 P1 113.7(9)
C50 C49 P1 112.0(7)
C68 C67 P4 112.9(7)
C66 C65 P4 116.0(7)
O1 Cl1 O2 110.6(3)
O1 Cl1 O3A 117.3(5)
O2 Cl1 O3A 128.4(5)
O1 Cl1 O4A 50.9(4)
O2 Cl1 O4A 114.6(5)
O3A Cl1 O4A 110.1(3)
O1 Cl1 O3 110.3(3)
O2 Cl1 O3 110.2(3)
O3A Cl1 O3 35.2(4)
O4A Cl1 O3 135.1(5)
O1 Cl1 O2A 132.6(4)
O2 Cl1 O2A 30.3(4)
O3A Cl1 O2A 110.0(3)
O4A Cl1 O2A 109.6(3)
O3 Cl1 O2A 110.1(5)
O1 Cl1 O1A 59.0(4)
O2 Cl1 O1A 79.3(4)
O3A Cl1 O1A 109.3(3)
O4A Cl1 O1A 109.0(3)
O3 Cl1 O1A 76.6(4)
O2A Cl1 O1A 108.8(3)
O1 Cl1 O4 108.8(3)
O2 Cl1 O4 108.6(3)
O3A Cl1 O4 73.7(4)
O4A Cl1 O4 59.3(5)
O3 Cl1 O4 108.3(3)
O2A Cl1 O4 80.5(4)
O1A Cl1 O4 167.7(4)
O5 Cl2 O6 109.6(3)
O5 Cl2 O7 109.5(3)
O6 Cl2 O7 109.4(3)
O5 Cl2 O8 109.5(3)
O6 Cl2 O8 109.4(3)
O7 Cl2 O8 109.4(3)
O6A Cl2A O5A 109.6(3)
O6A Cl2A O8A 109.5(3)
O5A Cl2A O8A 109.5(3)
O6A Cl2A O7A 109.4(3)
O5A Cl2A O7A 109.4(3)
O8A Cl2A O7A 109.4(3)

loop_
_geom_bond_atom_site_label_1
_geom_bond_atom_site_label_2
_geom_bond_distance
C51 C52 1.550(10)
C51 P2 1.837(6)
C53 C54 1.556(10)
C53 P2 1.836(6)
C55 C56 1.554(10)
C55 P2 1.835(6)
C51A C52A 1.550(10)
C51A P2 1.837(6)
C53A C54A 1.555(10)
C53A P2 1.836(6)
C55A C56A 1.553(10)
C55A P2 1.835(6)
C57A C58A 1.544(11)
C57A P3 1.832(5)
C59A C60A 1.533(13)
C59A P3 1.836(5)
C61A C62A 1.532(12)
C61A P3 1.841(5)
C57 C58 1.598(13)
C57 P3 1.841(5)
C59 C60 1.529(12)
C59 P3 1.840(5)
C61 C62 1.589(14)
C61 P3 1.833(5)
C63 C64A 1.526(16)
C63 C64 1.537(17)
C63 P4 1.787(11)
C36 N2 1.174(4)
C36 Pt2 1.960(6)
N2 C37 1.353(8)
C37 C38 1.3900
C37 C42 1.3900
C38 C39 1.3900
C38 C43 1.517(15)
C39 C40 1.3900
C40 C41 1.3900
C41 C42 1.3900
C42 C44 1.522(15)
C36A N2A 1.175(4)
C36A Pt2 1.962(6)
N2A C37A 1.354(8)
C37A C38A 1.3900
C37A C42A 1.3900
C38A C39A 1.3900
C38A C43A 1.521(16)
C39A C40A 1.3900
C40A C41A 1.3900
C41A C42A 1.3900
C42A C44A 1.516(15)
Pt1 C25 1.928(9)
Pt1 C1 1.984(9)
Pt1 P2 2.300(3)
Pt1 P1 2.317(2)
Pt2 C35 1.986(9)
Pt2 P3 2.309(3)
Pt2 P4 2.320(2)
P1 C49 1.797(10)
P1 C47 1.819(9)
P1 C45 1.846(10)
P4 C67 1.813(9)
P4 C65 1.822(10)
N1 C25 1.175(11)
N1 C26 1.395(11)
C1 C2 1.210(12)
C2 C3 1.442(12)
C3 C4 1.407(13)
C3 C24 1.410(13)
C4 C5 1.423(14)
C4 C13 1.462(12)
C5 C6 1.366(13)
C6 C7 1.433(14)
C6 C11 1.435(14)
C7 C8 1.355(14)
C8 C9 1.417(17)
C9 C10 1.353(17)
C10 C11 1.453(14)
C11 C12 1.363(14)
C12 C13 1.409(13)
C13 C14 1.403(13)
C14 C15 1.407(13)
C14 C34 1.446(13)
C15 C16 1.399(14)
C15 C24 1.460(12)
C16 C17 1.363(14)
C17 C18 1.424(14)
C17 C22 1.457(13)
C18 C19 1.359(15)
C19 C20 1.415(15)
C20 C21 1.369(15)
C21 C22 1.418(14)
C22 C23 1.392(13)
C23 C24 1.387(12)
C26 C31 1.384(12)
C26 C27 1.401(12)
C27 C28 1.399(13)
C27 C32 1.487(13)
C28 C29 1.358(15)
C29 C30 1.350(15)
C30 C31 1.384(13)
C31 C33 1.493(14)
C34 C35 1.198(13)
C45 C46 1.521(14)
C47 C48A 1.506(15)
C47 C48 1.577(15)
C49 C50 1.520(13)
C67 C68 1.511(16)
C65 C66 1.526(13)
Cl1 O1 1.410(4)
Cl1 O2 1.412(4)
Cl1 O3A 1.413(4)
Cl1 O4A 1.416(4)
Cl1 O3 1.416(4)
Cl1 O2A 1.419(4)
Cl1 O1A 1.426(4)
Cl1 O4 1.433(4)
Cl2 O5 1.417(4)
Cl2 O6 1.417(5)
Cl2 O7 1.418(5)
Cl2 O8 1.418(5)
Cl2A O6A 1.416(5)
Cl2A O5A 1.416(5)
Cl2A O8A 1.417(5)
Cl2A O7A 1.417(5)
